data_2240843
loop_
_publ_author_name
'Klein, Wilhelm'
'Jin, Hanpeng'
'Hlukhyy, Viktor'
'F\"assler, Thomas F.'

_publ_section_title
;
 `Pd~20~Sn~13~' revisited: crystal structure of Pd~6.69~Sn~4.31~
;
_journal_coeditor_code WM5142
_journal_issue 7
_journal_name_full 'Acta Crystallographica Section E'
_journal_page_first 807
_journal_page_last 809
_journal_paper_doi 10.1107/S2056989015011366
_journal_volume 71
_journal_year 2015
_chemical_formula_iupac 'Pd6.69 Sn4.31 '
_chemical_formula_sum 'Pd6.69 Sn4.31'
_chemical_formula_weight 1223.37
_chemical_name_systematic
;
Heptapalladium tetratin
;
_space_group_crystal_system trigonal
_space_group_IT_number 154
_space_group_name_Hall 'P 32 2"'
_space_group_name_H-M_alt 'P 32 2 1'
_symmetry_space_group_name_Hall 'P 32 2"'
_symmetry_space_group_name_H-M 'P 32 2 1'
_audit_creation_method SHELXL-2014/7
_cell_angle_alpha 90
_cell_angle_beta 90
_cell_angle_gamma 120
_cell_formula_units_Z 6
_cell_length_a 8.77574(17)
_cell_length_b 8.77574(17)
_cell_length_c 16.9004(4)
_cell_measurement_reflns_used 8247
_cell_measurement_temperature 150(2)
_cell_measurement_theta_max 32.7009
_cell_measurement_theta_min 2.9306
_cell_volume 1127.18(4)
_computing_cell_refinement
;
CrysAlis RED (Oxford Diffraction, 2009)
;
_computing_data_collection
;
CrysAlis CCD (Oxford Diffraction, 2009)
;
_computing_data_reduction
;
CrysAlis RED (Oxford Diffraction, 2009)
;
_computing_molecular_graphics
;
DIAMOND (Brandenburg, 2012)
;
_computing_publication_material
;
SHELXL2014 (Sheldrick, 2015)
;
_computing_structure_refinement
;
SHELXL2014 (Sheldrick, 2015)
;
_computing_structure_solution
;
SHELXS97 (Sheldrick, 2008)
;
_diffrn_ambient_temperature 150(2)
_diffrn_detector_area_resol_mean 16.0238
_diffrn_measured_fraction_theta_full 0.999
_diffrn_measured_fraction_theta_max 0.971
_diffrn_measurement_device_type 'Oxford Xcalibur 3'
_diffrn_measurement_method '\w and \p scans'
_diffrn_radiation_monochromator graphite
_diffrn_radiation_source 'Enhance (Mo) X-ray Source'
_diffrn_radiation_type MoK\a
_diffrn_radiation_wavelength 0.71073
_diffrn_reflns_av_R_equivalents 0.0414
_diffrn_reflns_limit_h_max 8
_diffrn_reflns_limit_h_min -13
_diffrn_reflns_limit_k_max 12
_diffrn_reflns_limit_k_min -12
_diffrn_reflns_limit_l_max 25
_diffrn_reflns_limit_l_min -25
_diffrn_reflns_number 20534
_diffrn_reflns_theta_full 25.242
_diffrn_reflns_theta_max 32.778
_diffrn_reflns_theta_min 2.939
_exptl_absorpt_coefficient_mu 29.544
_exptl_absorpt_correction_T_max 1.00000
_exptl_absorpt_correction_T_min 0.40796
_exptl_absorpt_correction_type multi-scan
_exptl_absorpt_process_details
;
(<i>CrysAlis RED</i>; Oxford Diffraction, 2009)
;
_exptl_crystal_colour black
_exptl_crystal_density_diffrn 10.813
_exptl_crystal_density_method 'not measured'
_exptl_crystal_description fragment
_exptl_crystal_F_000 3139
_exptl_crystal_size_max 0.16
_exptl_crystal_size_mid 0.1
_exptl_crystal_size_min 0.08
_refine_diff_density_max 2.656
_refine_diff_density_min -2.524
_refine_ls_abs_structure_details
;
Flack <i>x</i> determined using 715 quotients [(I+)-(I-)]/[(I+)+(I-)]
(Parsons <i>et al.</i>, 2013)
;
_refine_ls_abs_structure_Flack -0.2(2)
_refine_ls_extinction_coef 0.00066(4)
_refine_ls_extinction_expression Fc^*^=kFc[1+0.001xFc^2^\l^3^/sin(2\q)]^-1/4^
_refine_ls_extinction_method
;
SHELXL2014 (Sheldrick, 2015)
;
_refine_ls_goodness_of_fit_ref 1.083
_refine_ls_hydrogen_treatment undef
_refine_ls_matrix_type full
_refine_ls_number_parameters 104
_refine_ls_number_reflns 2682
_refine_ls_number_restraints 0
_refine_ls_restrained_S_all 1.083
_refine_ls_R_factor_all 0.0443
_refine_ls_R_factor_gt 0.0276
_refine_ls_shift/su_max 0.000
_refine_ls_shift/su_mean 0.000
_refine_ls_structure_factor_coef Fsqd
_refine_ls_weighting_details 'w=1/[\s^2^(Fo^2^)+(0.0364P)^2^+1.0040P] where P=(Fo^2^+2Fc^2^)/3'
_refine_ls_weighting_scheme calc
_refine_ls_wR_factor_gt 0.0714
_refine_ls_wR_factor_ref 0.0758
_reflns_number_gt 2001
_reflns_number_total 2682
_reflns_threshold_expression I>2\s(I)
_cod_data_source_file wm5142sup1.cf
_cod_data_source_block I
_cod_original_cell_volume 1127.18(5)
_cod_database_code 2240843
_shelx_space_group_comment
;
The symmetry employed for this shelxl refinement is uniquely defined
by the following loop, which should always be used as a source of
symmetry information in preference to the above space-group names.
They are only intended as comments.
;

loop_
_space_group_symop_operation_xyz
'x, y, z'
'-y, x-y, z+2/3'
'-x+y, -x, z+1/3'
'y, x, -z'
'x-y, -y, -z+1/3'
'-x, -x+y, -z+2/3'

loop_
_atom_site_type_symbol
_atom_site_label
_atom_site_fract_x
_atom_site_fract_y
_atom_site_fract_z
_atom_site_U_iso_or_equiv
_atom_site_adp_type
_atom_site_calc_flag
_atom_site_occupancy
Pd Pd1 -0.0002(5) 0.0000 0.1667 0.0083(2) Uani d 1
Pd Pd2 0.4990(2) 0.0000 0.1667 0.00772(19) Uani d 1
Pd Pd3 -0.0010(5) -0.0010(5) 0.0000 0.0100(2) Uani d 1
Pd Pd4 0.5041(2) 0.5072(3) 0.16345(4) 0.01021(19) Uani d 1
Pd Pd5 0.4963(2) -0.0035(5) -0.00092(4) 0.00921(17) Uani d 1
Pd Pd6 0.6556(3) 0.3385(3) 0.07906(6) 0.0124(2) Uani d 1
Pd Pd7 0.6590(3) 0.82039(16) 0.07559(5) 0.00882(17) Uani d 1
Pd Pd8 0.18110(16) 0.3394(3) 0.08142(5) 0.00947(16) Uani d 1
Pd Pd9 0.4997(2) 0.4997(2) 0.0000 0.0071(3) Uani d 0.37(4)
Sn Sn1 0.4997(2) 0.4997(2) 0.0000 0.0071(3) Uani d 0.63(4)
Sn Sn2 0.3048(2) 0.11037(11) 0.08285(5) 0.00898(19) Uani d 1
Sn Sn3 0.3030(3) 0.6900(3) 0.08831(5) 0.0083(2) Uani d 1
Sn Sn4 0.83212(15) 0.16829(14) 0.08857(4) 0.00861(14) Uani d 1
Sn Sn5 0.88531(10) 0.6896(2) 0.08862(5) 0.0084(2) Uani d 1

loop_
_atom_site_aniso_label
_atom_site_aniso_U_11
_atom_site_aniso_U_22
_atom_site_aniso_U_33
_atom_site_aniso_U_12
_atom_site_aniso_U_13
_atom_site_aniso_U_23
Pd1 0.0096(8) 0.0087(14) 0.0063(5) 0.0044(7) 0.0006(5) 0.0012(11)
Pd2 0.0096(7) 0.0076(14) 0.0052(4) 0.0038(7) -0.0002(5) -0.0003(10)
Pd3 0.0104(7) 0.0104(7) 0.0062(5) 0.0028(13) 0.0005(6) -0.0005(6)
Pd4 0.0100(8) 0.0122(6) 0.0072(3) 0.0046(8) 0.0002(6) 0.0011(4)
Pd5 0.0143(8) 0.0093(7) 0.0060(3) 0.0074(5) -0.0004(5) -0.0002(6)
Pd6 0.0116(8) 0.0116(8) 0.0137(4) 0.0056(5) 0.0001(6) 0.0005(6)
Pd7 0.0087(7) 0.0089(5) 0.0096(3) 0.0049(6) 0.0004(6) 0.0007(4)
Pd8 0.0091(5) 0.0101(7) 0.0099(3) 0.0053(6) -0.0008(4) 0.0005(6)
Pd9 0.0070(6) 0.0070(6) 0.0060(4) 0.0026(11) -0.0003(5) 0.0003(5)
Sn1 0.0070(6) 0.0070(6) 0.0060(4) 0.0026(11) -0.0003(5) 0.0003(5)
Sn2 0.0081(7) 0.0138(4) 0.0076(3) 0.0074(7) 0.0014(5) 0.0019(3)
Sn3 0.0080(7) 0.0069(7) 0.0070(4) 0.0015(3) 0.0001(5) -0.0004(5)
Sn4 0.0079(4) 0.0072(4) 0.0081(3) 0.0018(4) 0.0002(3) -0.0001(3)
Sn5 0.0123(4) 0.0089(7) 0.0065(3) 0.0070(7) -0.0009(2) -0.0008(5)

loop_
_atom_type_symbol
_atom_type_description
_atom_type_scat_dispersion_real
_atom_type_scat_dispersion_imag
_atom_type_scat_source
Pd Pd -0.9988 1.0072 'International Tables Vol C Tables 4.2.6.8 and 6.1.1.4'
Sn Sn -0.6537 1.4246 'International Tables Vol C Tables 4.2.6.8 and 6.1.1.4'

loop_
_geom_angle_atom_site_label_1
_geom_angle_atom_site_label_2
_geom_angle_atom_site_label_3
_geom_angle_site_symmetry_1
_geom_angle_site_symmetry_3
_geom_angle
Sn5 Pd1 Sn5 1_445 5_565 164.96(17)
Sn5 Pd1 Sn2 1_445 5 83.14(7)
Sn5 Pd1 Sn2 5_565 5 84.84(8)
Sn5 Pd1 Sn2 1_445 . 84.84(8)
Sn5 Pd1 Sn2 5_565 . 83.14(7)
Sn2 Pd1 Sn2 5 . 73.82(12)
Sn5 Pd1 Pd3 1_445 . 60.92(7)
Sn5 Pd1 Pd3 5_565 . 119.10(9)
Sn2 Pd1 Pd3 5 . 121.12(13)
Sn2 Pd1 Pd3 . . 59.00(9)
Sn5 Pd1 Pd3 1_445 3 119.10(9)
Sn5 Pd1 Pd3 5_565 3 60.91(7)
Sn2 Pd1 Pd3 5 3 59.00(9)
Sn2 Pd1 Pd3 . 3 121.11(13)
Pd3 Pd1 Pd3 . 3 179.9(2)
Sn5 Pd1 Sn4 1_445 5_455 86.43(6)
Sn5 Pd1 Sn4 5_565 5_455 105.28(8)
Sn2 Pd1 Sn4 5 5_455 103.97(3)
Sn2 Pd1 Sn4 . 5_455 171.20(4)
Pd3 Pd1 Sn4 . 5_455 117.20(15)
Pd3 Pd1 Sn4 3 5_455 62.69(4)
Sn5 Pd1 Sn4 1_445 1_455 105.27(8)
Sn5 Pd1 Sn4 5_565 1_455 86.43(6)
Sn2 Pd1 Sn4 5 1_455 171.20(4)
Sn2 Pd1 Sn4 . 1_455 103.97(3)
Pd3 Pd1 Sn4 . 1_455 62.69(4)
Pd3 Pd1 Sn4 3 1_455 117.20(15)
Sn4 Pd1 Sn4 5_455 1_455 79.49(11)
Sn5 Pd1 Pd8 1_445 . 120.98(4)
Sn5 Pd1 Pd8 5_565 . 58.42(3)
Sn2 Pd1 Pd8 5 . 119.43(12)
Sn2 Pd1 Pd8 . . 56.89(5)
Pd3 Pd1 Pd8 . . 60.99(8)
Pd3 Pd1 Pd8 3 . 119.01(8)
Sn4 Pd1 Pd8 5_455 . 129.67(13)
Sn4 Pd1 Pd8 1_455 . 54.16(4)
Sn5 Pd1 Pd8 1_445 5 58.42(3)
Sn5 Pd1 Pd8 5_565 5 120.98(4)
Sn2 Pd1 Pd8 5 5 56.89(5)
Sn2 Pd1 Pd8 . 5 119.43(12)
Pd3 Pd1 Pd8 . 5 119.01(8)
Pd3 Pd1 Pd8 3 5 60.99(8)
Sn4 Pd1 Pd8 5_455 5 54.15(4)
Sn4 Pd1 Pd8 1_455 5 129.67(13)
Pd8 Pd1 Pd8 . 5 176.07(17)
Sn5 Pd1 Pd7 1_445 5_565 137.27(13)
Sn5 Pd1 Pd7 5_565 5_565 57.09(5)
Sn2 Pd1 Pd7 5 5_565 117.33(4)
Sn2 Pd1 Pd7 . 5_565 135.21(3)
Pd3 Pd1 Pd7 . 5_565 120.73(11)
Pd3 Pd1 Pd7 3 5_565 59.16(10)
Sn4 Pd1 Pd7 5_455 5_565 53.49(7)
Sn4 Pd1 Pd7 1_455 5_565 58.06(7)
Pd8 Pd1 Pd7 . 5_565 83.04(6)
Pd8 Pd1 Pd7 5 5_565 99.87(7)
Sn5 Pd1 Pd7 1_445 1_445 57.09(5)
Sn5 Pd1 Pd7 5_565 1_445 137.27(13)
Sn2 Pd1 Pd7 5 1_445 135.21(3)
Sn2 Pd1 Pd7 . 1_445 117.33(4)
Pd3 Pd1 Pd7 . 1_445 59.16(10)
Pd3 Pd1 Pd7 3 1_445 120.73(11)
Sn4 Pd1 Pd7 5_455 1_445 58.06(7)
Sn4 Pd1 Pd7 1_455 1_445 53.49(7)
Pd8 Pd1 Pd7 . 1_445 99.87(7)
Pd8 Pd1 Pd7 5 1_445 83.04(6)
Pd7 Pd1 Pd7 5_565 1_445 86.07(12)
Sn3 Pd2 Sn3 1_545 5_665 164.85(10)
Sn3 Pd2 Sn2 1_545 5 83.18(5)
Sn3 Pd2 Sn2 5_665 5 84.72(4)
Sn3 Pd2 Sn2 1_545 . 84.73(4)
Sn3 Pd2 Sn2 5_665 . 83.18(5)
Sn2 Pd2 Sn2 5 . 73.91(8)
Sn3 Pd2 Pd5 1_545 . 60.38(8)
Sn3 Pd2 Pd5 5_665 . 119.57(8)
Sn2 Pd2 Pd5 5 . 120.80(8)
Sn2 Pd2 Pd5 . . 58.89(6)
Sn3 Pd2 Pd5 1_545 5 119.57(8)
Sn3 Pd2 Pd5 5_665 5 60.38(8)
Sn2 Pd2 Pd5 5 5 58.89(6)
Sn2 Pd2 Pd5 . 5 120.80(8)
Pd5 Pd2 Pd5 . 5 179.68(12)
Sn3 Pd2 Sn4 1_545 5 86.47(4)
Sn3 Pd2 Sn4 5_665 5 105.28(5)
Sn2 Pd2 Sn4 5 5 103.61(3)
Sn2 Pd2 Sn4 . 5 171.07(3)
Pd5 Pd2 Sn4 . 5 117.39(9)
Pd5 Pd2 Sn4 5 5 62.89(5)
Sn3 Pd2 Sn4 1_545 . 105.27(5)
Sn3 Pd2 Sn4 5_665 . 86.47(4)
Sn2 Pd2 Sn4 5 . 171.07(3)
Sn2 Pd2 Sn4 . . 103.61(3)
Pd5 Pd2 Sn4 . . 62.89(5)
Pd5 Pd2 Sn4 5 . 117.39(9)
Sn4 Pd2 Sn4 5 . 80.13(7)
Sn3 Pd2 Pd6 1_545 . 120.09(4)
Sn3 Pd2 Pd6 5_665 . 59.25(4)
Sn2 Pd2 Pd6 5 . 119.55(7)
Sn2 Pd2 Pd6 . . 56.43(4)
Pd5 Pd2 Pd6 . . 60.64(8)
Pd5 Pd2 Pd6 5 . 119.35(8)
Sn4 Pd2 Pd6 5 . 130.31(7)
Sn4 Pd2 Pd6 . . 53.86(4)
Sn3 Pd2 Pd6 1_545 5 59.25(4)
Sn3 Pd2 Pd6 5_665 5 120.09(4)
Sn2 Pd2 Pd6 5 5 56.43(4)
Sn2 Pd2 Pd6 . 5 119.56(7)
Pd5 Pd2 Pd6 . 5 119.34(8)
Pd5 Pd2 Pd6 5 5 60.64(8)
Sn4 Pd2 Pd6 5 5 53.86(4)
Sn4 Pd2 Pd6 . 5 130.31(7)
Pd6 Pd2 Pd6 . 5 175.71(10)
Sn3 Pd2 Pd7 1_545 1_545 56.98(4)
Sn3 Pd2 Pd7 5_665 1_545 137.49(8)
Sn2 Pd2 Pd7 5 1_545 135.11(4)
Sn2 Pd2 Pd7 . 1_545 117.19(3)
Pd5 Pd2 Pd7 . 1_545 59.06(6)
Pd5 Pd2 Pd7 5 1_545 121.22(7)
Sn4 Pd2 Pd7 5 1_545 58.34(4)
Sn4 Pd2 Pd7 . 1_545 53.75(5)
Pd6 Pd2 Pd7 . 1_545 99.52(4)
Pd6 Pd2 Pd7 5 1_545 83.64(5)
Sn3 Pd2 Pd7 1_545 5_665 137.49(8)
Sn3 Pd2 Pd7 5_665 5_665 56.98(4)
Sn2 Pd2 Pd7 5 5_665 117.19(3)
Sn2 Pd2 Pd7 . 5_665 135.11(4)
Pd5 Pd2 Pd7 . 5_665 121.22(7)
Pd5 Pd2 Pd7 5 5_665 59.06(6)
Sn4 Pd2 Pd7 5 5_665 53.75(5)
Sn4 Pd2 Pd7 . 5_665 58.35(4)
Pd6 Pd2 Pd7 . 5_665 83.64(5)
Pd6 Pd2 Pd7 5 5_665 99.52(4)
Pd7 Pd2 Pd7 1_545 5_665 86.36(9)
Sn2 Pd3 Sn2 . 4 96.07(14)
Sn2 Pd3 Sn5 . 4_445 178.55(7)
Sn2 Pd3 Sn5 4 4_445 83.31(2)
Sn2 Pd3 Sn5 . 1_445 83.31(2)
Sn2 Pd3 Sn5 4 1_445 178.55(7)
Sn5 Pd3 Sn5 4_445 1_445 97.34(13)
Sn2 Pd3 Pd1 . 2_554 120.62(10)
Sn2 Pd3 Pd1 4 2_554 59.12(10)
Sn5 Pd3 Pd1 4_445 2_554 57.95(4)
Sn5 Pd3 Pd1 1_445 2_554 122.31(15)
Sn2 Pd3 Pd1 . . 59.12(10)
Sn2 Pd3 Pd1 4 . 120.62(10)
Sn5 Pd3 Pd1 4_445 . 122.32(15)
Sn5 Pd3 Pd1 1_445 . 57.95(4)
Pd1 Pd3 Pd1 2_554 . 179.7(2)
Sn2 Pd3 Pd7 . 4_445 121.64(4)
Sn2 Pd3 Pd7 4 4_445 122.05(4)
Sn5 Pd3 Pd7 4_445 4_445 57.85(8)
Sn5 Pd3 Pd7 1_445 4_445 59.33(8)
Pd1 Pd3 Pd7 2_554 4_445 63.84(10)
Pd1 Pd3 Pd7 . 4_445 116.45(11)
Sn2 Pd3 Pd7 . 1_445 122.05(4)
Sn2 Pd3 Pd7 4 1_445 121.64(4)
Sn5 Pd3 Pd7 4_445 1_445 59.33(8)
Sn5 Pd3 Pd7 1_445 1_445 57.85(8)
Pd1 Pd3 Pd7 2_554 1_445 116.45(11)
Pd1 Pd3 Pd7 . 1_445 63.84(10)
Pd7 Pd3 Pd7 4_445 1_445 75.79(12)
Sn2 Pd3 Pd8 . 4 59.72(8)
Sn2 Pd3 Pd8 4 4 57.22(8)
Sn5 Pd3 Pd8 4_445 4 118.91(4)
Sn5 Pd3 Pd8 1_445 4 123.33(4)
Pd1 Pd3 Pd8 2_554 4 61.85(5)
Pd1 Pd3 Pd8 . 4 117.85(15)
Pd7 Pd3 Pd8 4_445 4 103.57(3)
Pd7 Pd3 Pd8 1_445 4 178.21(6)
Sn2 Pd3 Pd8 . . 57.22(8)
Sn2 Pd3 Pd8 4 . 59.72(8)
Sn5 Pd3 Pd8 4_445 . 123.32(4)
Sn5 Pd3 Pd8 1_445 . 118.91(4)
Pd1 Pd3 Pd8 2_554 . 117.85(15)
Pd1 Pd3 Pd8 . . 61.85(5)
Pd7 Pd3 Pd8 4_445 . 178.21(6)
Pd7 Pd3 Pd8 1_445 . 103.57(3)
Pd8 Pd3 Pd8 4 . 77.12(11)
Sn2 Pd3 Sn4 . 1_455 101.81(8)
Sn2 Pd3 Sn4 4 1_455 77.90(6)
Sn5 Pd3 Sn4 4_445 1_455 79.35(6)
Sn5 Pd3 Sn4 1_445 1_455 100.92(7)
Pd1 Pd3 Sn4 2_554 1_455 120.39(7)
Pd1 Pd3 Sn4 . 1_455 59.61(7)
Pd7 Pd3 Sn4 4_445 1_455 126.43(14)
Pd7 Pd3 Sn4 1_445 1_455 53.97(4)
Pd8 Pd3 Sn4 4 1_455 126.04(13)
Pd8 Pd3 Sn4 . 1_455 53.55(4)
Sn2 Pd3 Sn4 . 4_545 77.90(6)
Sn2 Pd3 Sn4 4 4_545 101.81(8)
Sn5 Pd3 Sn4 4_445 4_545 100.92(7)
Sn5 Pd3 Sn4 1_445 4_545 79.35(6)
Pd1 Pd3 Sn4 2_554 4_545 59.61(7)
Pd1 Pd3 Sn4 . 4_545 120.39(7)
Pd7 Pd3 Sn4 4_445 4_545 53.97(4)
Pd7 Pd3 Sn4 1_445 4_545 126.43(14)
Pd8 Pd3 Sn4 4 4_545 53.56(4)
Pd8 Pd3 Sn4 . 4_545 126.04(13)
Sn4 Pd3 Sn4 1_455 4_545 179.59(18)
Sn3 Pd4 Sn5 5_665 5_565 84.03(6)
Sn3 Pd4 Pd9 5_665 . 119.64(12)
Sn5 Pd4 Pd9 5_565 . 119.22(7)
Sn3 Pd4 Pd7 5_665 . 137.40(9)
Sn5 Pd4 Pd7 5_565 . 136.41(14)
Pd9 Pd4 Pd7 . . 59.22(5)
Sn3 Pd4 Pd8 5_665 . 119.74(10)
Sn5 Pd4 Pd8 5_565 . 59.96(5)
Pd9 Pd4 Pd8 . . 59.85(5)
Pd7 Pd4 Pd8 . . 96.87(7)
Sn3 Pd4 Pd6 5_665 . 61.11(8)
Sn5 Pd4 Pd6 5_565 . 119.88(11)
Pd9 Pd4 Pd6 . . 59.12(4)
Pd7 Pd4 Pd6 . . 97.00(5)
Pd8 Pd4 Pd6 . . 95.27(6)
Sn3 Pd4 Sn4 5_665 5_565 103.82(5)
Sn5 Pd4 Sn4 5_565 5_565 103.15(8)
Pd9 Pd4 Sn4 . 5_565 120.30(9)
Pd7 Pd4 Sn4 . 5_565 61.08(6)
Pd8 Pd4 Sn4 . 5_565 128.95(14)
Pd6 Pd4 Sn4 . 5_565 130.44(9)
Sn3 Pd4 Pd5 5_665 3_665 59.65(9)
Sn5 Pd4 Pd5 5_565 3_665 59.32(6)
Pd9 Pd4 Pd5 . 3_665 178.23(11)
Pd7 Pd4 Pd5 . 3_665 122.48(10)
Pd8 Pd4 Pd5 . 3_665 118.85(9)
Pd6 Pd4 Pd5 . 3_665 120.40(14)
Sn4 Pd4 Pd5 5_565 3_665 61.40(6)
Sn3 Pd4 Pd8 5_665 5_665 56.49(6)
Sn5 Pd4 Pd8 5_565 5_665 118.66(5)
Pd9 Pd4 Pd8 . 5_665 120.82(8)
Pd7 Pd4 Pd8 . 5_665 86.42(5)
Pd8 Pd4 Pd8 . 5_665 176.19(13)
Pd6 Pd4 Pd8 . 5_665 82.38(9)
Sn4 Pd4 Pd8 5_565 5_665 54.45(5)
Pd5 Pd4 Pd8 3_665 5_665 60.38(7)
Sn3 Pd4 Pd6 5_665 5_565 117.94(5)
Sn5 Pd4 Pd6 5_565 5_565 56.01(6)
Pd9 Pd4 Pd6 . 5_565 121.00(11)
Pd7 Pd4 Pd6 . 5_565 86.30(10)
Pd8 Pd4 Pd6 . 5_565 81.61(8)
Pd6 Pd4 Pd6 . 5_565 175.73(7)
Sn4 Pd4 Pd6 5_565 5_565 53.63(7)
Pd5 Pd4 Pd6 3_665 5_565 59.33(9)
Pd8 Pd4 Pd6 5_665 5_565 100.58(5)
Sn3 Pd4 Sn5 5_665 . 84.60(8)
Sn5 Pd4 Sn5 5_565 . 168.62(12)
Pd9 Pd4 Sn5 . . 67.09(5)
Pd7 Pd4 Sn5 . . 54.59(5)
Pd8 Pd4 Sn5 . . 126.91(3)
Pd6 Pd4 Sn5 . . 53.61(7)
Sn4 Pd4 Sn5 5_565 . 79.51(5)
Pd5 Pd4 Sn5 3_665 . 114.16(9)
Pd8 Pd4 Sn5 5_665 . 53.79(4)
Pd6 Pd4 Sn5 5_565 . 130.65(9)
Sn2 Pd5 Sn5 . 4_545 178.71(10)
Sn2 Pd5 Sn3 . 4 96.39(11)
Sn5 Pd5 Sn3 4_545 4 82.57(4)
Sn2 Pd5 Sn3 . 1_545 83.37(4)
Sn5 Pd5 Sn3 4_545 1_545 97.68(11)
Sn3 Pd5 Sn3 4 1_545 179.44(10)
Sn2 Pd5 Pd2 . . 58.84(6)
Sn5 Pd5 Pd2 4_545 . 122.37(9)
Sn3 Pd5 Pd2 4 . 121.51(11)
Sn3 Pd5 Pd2 1_545 . 57.93(4)
Sn2 Pd5 Pd4 . 2_654 120.49(9)
Sn5 Pd5 Pd4 4_545 2_654 58.30(5)
Sn3 Pd5 Pd4 4 2_654 57.96(9)
Sn3 Pd5 Pd4 1_545 2_654 122.59(15)
Pd2 Pd5 Pd4 . 2_654 179.22(17)
Sn2 Pd5 Pd7 . 1_545 121.49(5)
Sn5 Pd5 Pd7 4_545 1_545 59.78(6)
Sn3 Pd5 Pd7 4 1_545 121.99(7)
Sn3 Pd5 Pd7 1_545 1_545 57.81(7)
Pd2 Pd5 Pd7 . 1_545 63.48(6)
Pd4 Pd5 Pd7 2_654 1_545 117.25(10)
Sn2 Pd5 Sn4 . 4_545 78.94(6)
Sn5 Pd5 Sn4 4_545 4_545 100.48(7)
Sn3 Pd5 Sn4 4 4_545 100.64(6)
Sn3 Pd5 Sn4 1_545 4_545 79.82(8)
Pd2 Pd5 Sn4 . 4_545 121.13(7)
Pd4 Pd5 Sn4 2_654 4_545 58.75(6)
Pd7 Pd5 Sn4 1_545 4_545 126.67(13)
Sn2 Pd5 Pd6 . 4_545 123.11(9)
Sn5 Pd5 Pd6 4_545 4_545 57.03(7)
Sn3 Pd5 Pd6 4 4_545 119.99(5)
Sn3 Pd5 Pd6 1_545 4_545 60.54(8)
Pd2 Pd5 Pd6 . 4_545 117.52(11)
Pd4 Pd5 Pd6 2_654 4_545 63.11(9)
Pd7 Pd5 Pd6 1_545 4_545 76.17(9)
Sn4 Pd5 Pd6 4_545 4_545 54.07(6)
Sn2 Pd5 Pd6 . . 56.88(7)
Sn5 Pd5 Pd6 4_545 . 122.99(9)
Sn3 Pd5 Pd6 4 . 60.43(8)
Sn3 Pd5 Pd6 1_545 . 119.04(5)
Pd2 Pd5 Pd6 . . 62.01(5)
Pd4 Pd5 Pd6 2_654 . 117.36(14)
Pd7 Pd5 Pd6 1_545 . 103.40(5)
Sn4 Pd5 Pd6 4_545 . 126.25(10)
Pd6 Pd5 Pd6 4_545 . 179.50(7)
Sn2 Pd5 Pd8 . 4 59.68(6)
Sn5 Pd5 Pd8 4_545 4 119.04(5)
Sn3 Pd5 Pd8 4 4 56.50(7)
Sn3 Pd5 Pd8 1_545 4 123.70(7)
Pd2 Pd5 Pd8 . 4 117.48(10)
Pd4 Pd5 Pd8 2_654 4 61.79(6)
Pd7 Pd5 Pd8 1_545 4 178.43(9)
Sn4 Pd5 Pd8 4_545 4 54.16(5)
Pd6 Pd5 Pd8 4_545 4 104.12(5)
Pd6 Pd5 Pd8 . 4 76.31(9)
Sn2 Pd5 Sn4 . . 100.70(8)
Sn5 Pd5 Sn4 4_545 . 79.87(5)
Sn3 Pd5 Sn4 4 . 78.91(8)
Sn3 Pd5 Sn4 1_545 . 100.63(6)
Pd2 Pd5 Sn4 . . 58.94(5)
Pd4 Pd5 Sn4 2_654 . 121.17(9)
Pd7 Pd5 Sn4 1_545 . 53.93(4)
Sn4 Pd5 Sn4 4_545 . 179.39(14)
Pd6 Pd5 Sn4 4_545 . 126.50(10)
Pd6 Pd5 Sn4 . . 53.18(6)
Pd8 Pd5 Sn4 4 . 125.24(13)
Sn4 Pd6 Sn2 . . 110.61(9)
Sn4 Pd6 Sn5 . . 109.00(8)
Sn2 Pd6 Sn5 . . 139.69(6)
Sn4 Pd6 Pd9 . . 154.46(4)
Sn2 Pd6 Pd9 . . 73.65(6)
Sn5 Pd6 Pd9 . . 73.96(6)
Sn4 Pd6 Pd4 . . 146.07(6)
Sn2 Pd6 Pd4 . . 73.51(6)
Sn5 Pd6 Pd4 . . 69.63(6)
Pd9 Pd6 Pd4 . . 59.38(5)
Sn4 Pd6 Sn3 . 5_665 88.76(5)
Sn2 Pd6 Sn3 . 5_665 81.94(5)
Sn5 Pd6 Sn3 . 5_665 91.82(6)
Pd9 Pd6 Sn3 . 5_665 116.71(6)
Pd4 Pd6 Sn3 . 5_665 57.88(6)
Sn4 Pd6 Sn3 . 4 82.84(4)
Sn2 Pd6 Sn3 . 4 94.90(8)
Sn5 Pd6 Sn3 . 4 97.05(8)
Pd9 Pd6 Sn3 . 4 71.64(3)
Pd4 Pd6 Sn3 . 4 131.01(6)
Sn3 Pd6 Sn3 5_665 4 169.38(7)
Sn4 Pd6 Pd5 . 4_655 62.76(5)
Sn2 Pd6 Pd5 . 4_655 151.78(6)
Sn5 Pd6 Pd5 . 4_655 58.92(6)
Pd9 Pd6 Pd5 . 4_655 101.06(7)
Pd4 Pd6 Pd5 . 4_655 128.45(10)
Sn3 Pd6 Pd5 5_665 4_655 123.49(7)
Sn3 Pd6 Pd5 4 4_655 57.78(6)
Sn4 Pd6 Pd5 . . 64.09(5)
Sn2 Pd6 Pd5 . . 57.98(6)
Sn5 Pd6 Pd5 . . 153.21(6)
Pd9 Pd6 Pd5 . . 101.37(7)
Pd4 Pd6 Pd5 . . 131.43(10)
Sn3 Pd6 Pd5 5_665 . 113.13(8)
Sn3 Pd6 Pd5 4 . 57.19(6)
Pd5 Pd6 Pd5 4_655 . 97.37(4)
Sn4 Pd6 Pd2 . . 60.84(6)
Sn2 Pd6 Pd2 . . 57.45(7)
Sn5 Pd6 Pd2 . . 144.58(5)
Pd9 Pd6 Pd2 . . 130.92(9)
Pd4 Pd6 Pd2 . . 99.73(7)
Sn3 Pd6 Pd2 5_665 . 56.06(5)
Sn3 Pd6 Pd2 4 . 113.74(8)
Pd5 Pd6 Pd2 4_655 . 123.60(8)
Pd5 Pd6 Pd2 . . 57.35(5)
Sn4 Pd6 Pd4 . 5_665 59.42(5)
Sn2 Pd6 Pd4 . 5_665 145.74(7)
Sn5 Pd6 Pd4 . 5_665 56.86(6)
Pd9 Pd6 Pd4 . 5_665 130.73(10)
Pd4 Pd6 Pd4 . 5_665 97.46(5)
Sn3 Pd6 Pd4 5_665 5_665 65.93(5)
Sn3 Pd6 Pd4 4 5_665 114.46(8)
Pd5 Pd6 Pd4 4_655 5_665 57.57(6)
Pd5 Pd6 Pd4 . 5_665 123.51(7)
Pd2 Pd6 Pd4 . 5_665 93.11(6)
Sn4 Pd7 Sn3 1_565 . 110.53(8)
Sn4 Pd7 Pd9 1_565 . 157.08(4)
Sn3 Pd7 Pd9 . . 73.74(5)
Sn4 Pd7 Sn5 1_565 . 110.81(8)
Sn3 Pd7 Sn5 . . 136.65(6)
Pd9 Pd7 Sn5 . . 73.41(4)
Sn4 Pd7 Pd4 1_565 . 143.30(5)
Sn3 Pd7 Pd4 . . 69.96(7)
Pd9 Pd7 Pd4 . . 59.62(4)
Sn5 Pd7 Pd4 . . 69.31(7)
Sn4 Pd7 Sn5 1_565 4 84.66(4)
Sn3 Pd7 Sn5 . 4 97.76(7)
Pd9 Pd7 Sn5 . 4 72.42(3)
Sn5 Pd7 Sn5 . 4 98.45(7)
Pd4 Pd7 Sn5 . 4 132.04(6)
Sn4 Pd7 Sn4 1_565 5_565 83.53(4)
Sn3 Pd7 Sn4 . 5_565 86.01(5)
Pd9 Pd7 Sn4 . 5_565 119.39(5)
Sn5 Pd7 Sn4 . 5_565 86.17(5)
Pd4 Pd7 Sn4 . 5_565 59.77(4)
Sn5 Pd7 Sn4 4 5_565 168.19(6)
Sn4 Pd7 Pd5 1_565 1_565 64.68(7)
Sn3 Pd7 Pd5 . 1_565 59.54(7)
Pd9 Pd7 Pd5 . 1_565 101.87(7)
Sn5 Pd7 Pd5 . 1_565 155.91(5)
Pd4 Pd7 Pd5 . 1_565 129.46(10)
Sn5 Pd7 Pd5 4 1_565 58.18(5)
Sn4 Pd7 Pd5 5_565 1_565 115.64(7)
Sn4 Pd7 Pd3 1_565 1_665 64.50(7)
Sn3 Pd7 Pd3 . 1_665 156.01(5)
Pd9 Pd7 Pd3 . 1_665 102.03(6)
Sn5 Pd7 Pd3 . 1_665 59.74(6)
Pd4 Pd7 Pd3 . 1_665 129.03(9)
Sn5 Pd7 Pd3 4 1_665 59.05(6)
Sn4 Pd7 Pd3 5_565 1_665 115.50(7)
Pd5 Pd7 Pd3 1_565 1_665 99.51(4)
Sn4 Pd7 Pd2 1_565 1_565 60.21(4)
Sn3 Pd7 Pd2 . 1_565 56.36(6)
Pd9 Pd7 Pd2 . 1_565 129.97(8)
Sn5 Pd7 Pd2 . 1_565 143.17(5)
Pd4 Pd7 Pd2 . 1_565 96.79(7)
Sn5 Pd7 Pd2 4 1_565 114.87(7)
Sn4 Pd7 Pd2 5_565 1_565 58.19(4)
Pd5 Pd7 Pd2 1_565 1_565 57.46(4)
Pd3 Pd7 Pd2 1_665 1_565 124.71(7)
Sn4 Pd7 Pd1 1_565 1_665 60.56(5)
Sn3 Pd7 Pd1 . 1_665 143.39(6)
Pd9 Pd7 Pd1 . 1_665 129.46(8)
Sn5 Pd7 Pd1 . 1_665 56.17(7)
Pd4 Pd7 Pd1 . 1_665 96.32(5)
Sn5 Pd7 Pd1 4 1_665 115.31(8)
Sn4 Pd7 Pd1 5_565 1_665 58.52(5)
Pd5 Pd7 Pd1 1_565 1_665 125.23(7)
Pd3 Pd7 Pd1 1_665 1_665 57.00(6)
Pd2 Pd7 Pd1 1_565 1_665 93.78(5)
Sn4 Pd8 Sn3 1_455 . 109.23(8)
Sn4 Pd8 Sn2 1_455 . 110.81(8)
Sn3 Pd8 Sn2 . . 139.66(6)
Sn4 Pd8 Sn5 1_455 5_565 89.76(5)
Sn3 Pd8 Sn5 . 5_565 92.94(6)
Sn2 Pd8 Sn5 . 5_565 82.52(5)
Sn4 Pd8 Pd9 1_455 . 152.99(4)
Sn3 Pd8 Pd9 . . 73.79(5)
Sn2 Pd8 Pd9 . . 72.96(4)
Sn5 Pd8 Pd9 5_565 . 117.14(6)
Sn4 Pd8 Pd4 1_455 . 147.89(4)
Sn3 Pd8 Pd4 . . 70.28(8)
Sn2 Pd8 Pd4 . . 73.34(8)
Sn5 Pd8 Pd4 5_565 . 58.64(5)
Pd9 Pd8 Pd4 . . 59.07(4)
Sn4 Pd8 Sn2 1_455 4 81.65(4)
Sn3 Pd8 Sn2 . 4 96.03(8)
Sn2 Pd8 Sn2 . 4 94.39(7)
Sn5 Pd8 Sn2 5_565 4 169.22(8)
Pd9 Pd8 Sn2 . 4 71.35(3)
Pd4 Pd8 Sn2 . 4 130.40(5)
Sn4 Pd8 Pd3 1_455 . 63.78(6)
Sn3 Pd8 Pd3 . . 151.91(5)
Sn2 Pd8 Pd3 . . 57.79(6)
Sn5 Pd8 Pd3 5_565 . 113.52(8)
Pd9 Pd8 Pd3 . . 100.42(6)
Pd4 Pd8 Pd3 . . 131.02(11)
Sn2 Pd8 Pd3 4 . 56.72(6)
Sn4 Pd8 Pd5 1_455 4 62.28(7)
Sn3 Pd8 Pd5 . 4 58.92(7)
Sn2 Pd8 Pd5 . 4 150.35(5)
Sn5 Pd8 Pd5 5_565 4 124.40(6)
Pd9 Pd8 Pd5 . 4 100.63(7)
Pd4 Pd8 Pd5 . 4 129.05(12)
Sn2 Pd8 Pd5 4 4 56.76(5)
Pd3 Pd8 Pd5 . 4 96.48(4)
Sn4 Pd8 Pd1 1_455 . 61.35(9)
Sn3 Pd8 Pd1 . . 146.27(5)
Sn2 Pd8 Pd1 . . 57.57(9)
Sn5 Pd8 Pd1 5_565 . 56.64(4)
Pd9 Pd8 Pd1 . . 130.41(10)
Pd4 Pd8 Pd1 . . 100.40(5)
Sn2 Pd8 Pd1 4 . 113.05(7)
Pd3 Pd8 Pd1 . . 57.15(5)
Pd5 Pd8 Pd1 4 . 123.62(12)
Sn4 Pd8 Pd4 1_455 5_565 59.90(7)
Sn3 Pd8 Pd4 . 5_565 57.26(8)
Sn2 Pd8 Pd4 . 5_565 146.97(6)
Sn5 Pd8 Pd4 5_565 5_565 66.59(3)
Pd9 Pd8 Pd4 . 5_565 130.97(10)
Pd4 Pd8 Pd4 . 5_565 98.54(4)
Sn2 Pd8 Pd4 4 5_565 113.73(7)
Pd3 Pd8 Pd4 . 5_565 123.68(10)
Pd5 Pd8 Pd4 4 5_565 57.83(5)
Pd1 Pd8 Pd4 . 5_565 94.05(4)
Pd7 Pd9 Pd7 . 4 80.14(9)
Pd7 Pd9 Pd6 . 4 80.90(7)
Pd7 Pd9 Pd6 4 4 99.86(4)
Pd7 Pd9 Pd6 . . 99.87(4)
Pd7 Pd9 Pd6 4 . 80.90(7)
Pd6 Pd9 Pd6 4 . 179.02(12)
Pd7 Pd9 Pd4 . . 61.16(6)
Pd7 Pd9 Pd4 4 . 116.98(7)
Pd6 Pd9 Pd4 4 . 118.52(8)
Pd6 Pd9 Pd4 . . 61.50(8)
Pd7 Pd9 Pd4 . 4 116.98(7)
Pd7 Pd9 Pd4 4 4 61.16(6)
Pd6 Pd9 Pd4 4 4 61.50(8)
Pd6 Pd9 Pd4 . 4 118.52(8)
Pd4 Pd9 Pd4 . 4 177.85(12)
Pd7 Pd9 Pd8 . 4 178.02(4)
Pd7 Pd9 Pd8 4 4 98.94(3)
Pd6 Pd9 Pd8 4 4 97.57(4)
Pd6 Pd9 Pd8 . 4 81.68(7)
Pd4 Pd9 Pd8 . 4 120.78(8)
Pd4 Pd9 Pd8 4 4 61.08(5)
Pd7 Pd9 Pd8 . . 98.94(3)
Pd7 Pd9 Pd8 4 . 178.02(4)
Pd6 Pd9 Pd8 4 . 81.69(7)
Pd6 Pd9 Pd8 . . 97.57(4)
Pd4 Pd9 Pd8 . . 61.08(5)
Pd4 Pd9 Pd8 4 . 120.78(8)
Pd8 Pd9 Pd8 4 . 82.03(9)
Pd7 Pd9 Sn2 . . 127.01(2)
Pd7 Pd9 Sn2 4 . 126.63(6)
Pd6 Pd9 Sn2 4 . 126.54(8)
Pd6 Pd9 Sn2 . . 52.49(6)
Pd4 Pd9 Sn2 . . 65.85(6)
Pd4 Pd9 Sn2 4 . 116.00(6)
Pd8 Pd9 Sn2 4 . 54.93(4)
Pd8 Pd9 Sn2 . . 52.61(5)
Pd7 Pd9 Sn2 . 4 126.63(6)
Pd7 Pd9 Sn2 4 4 127.01(2)
Pd6 Pd9 Sn2 4 4 52.49(6)
Pd6 Pd9 Sn2 . 4 126.54(8)
Pd4 Pd9 Sn2 . 4 116.00(6)
Pd4 Pd9 Sn2 4 4 65.85(6)
Pd8 Pd9 Sn2 4 4 52.61(5)
Pd8 Pd9 Sn2 . 4 54.93(4)
Sn2 Pd9 Sn2 . 4 76.90(7)
Pd6 Sn2 Pd8 . . 100.35(4)
Pd6 Sn2 Pd3 . . 143.25(7)
Pd8 Sn2 Pd3 . . 64.99(7)
Pd6 Sn2 Pd2 . . 66.12(6)
Pd8 Sn2 Pd2 . . 144.55(4)
Pd3 Sn2 Pd2 . . 144.15(7)
Pd6 Sn2 Pd5 . . 65.14(8)
Pd8 Sn2 Pd5 . . 144.00(6)
Pd3 Sn2 Pd5 . . 106.02(4)
Pd2 Sn2 Pd5 . . 62.27(5)
Pd6 Sn2 Pd1 . . 145.28(4)
Pd8 Sn2 Pd1 . . 65.54(7)
Pd3 Sn2 Pd1 . . 61.87(6)
Pd2 Sn2 Pd1 . . 106.14(5)
Pd5 Sn2 Pd1 . . 143.76(8)
Pd6 Sn2 Pd8 . 4 81.77(6)
Pd8 Sn2 Pd8 . 4 82.40(5)
Pd3 Sn2 Pd8 . 4 63.56(7)
Pd2 Sn2 Pd8 . 4 124.61(8)
Pd5 Sn2 Pd8 . 4 63.55(6)
Pd1 Sn2 Pd8 . 4 124.30(10)
Pd6 Sn2 Pd9 . . 53.86(4)
Pd8 Sn2 Pd9 . . 54.43(3)
Pd3 Sn2 Pd9 . . 93.51(6)
Pd2 Sn2 Pd9 . . 119.84(6)
Pd5 Sn2 Pd9 . . 93.67(7)
Pd1 Sn2 Pd9 . . 119.88(7)
Pd8 Sn2 Pd9 4 . 53.72(3)
Pd6 Sn2 Sn2 . 5 110.29(4)
Pd8 Sn2 Sn2 . 5 109.49(3)
Pd3 Sn2 Sn2 . 5 106.41(6)
Pd2 Sn2 Sn2 . 5 53.05(4)
Pd5 Sn2 Sn2 . 5 106.48(6)
Pd1 Sn2 Sn2 . 5 53.09(6)
Pd8 Sn2 Sn2 4 5 160.33(5)
Pd9 Sn2 Sn2 . 5 145.95(4)
Pd8 Sn3 Pd2 . 1_565 148.03(5)
Pd8 Sn3 Pd4 . 5_565 66.25(7)
Pd2 Sn3 Pd4 1_565 5_565 108.48(6)
Pd8 Sn3 Pd7 . . 101.00(4)
Pd2 Sn3 Pd7 1_565 . 66.65(7)
Pd4 Sn3 Pd7 5_565 . 148.98(6)
Pd8 Sn3 Pd5 . 4 64.58(6)
Pd2 Sn3 Pd5 1_565 4 143.39(7)
Pd4 Sn3 Pd5 5_565 4 62.39(7)
Pd7 Sn3 Pd5 . 4 139.85(6)
Pd8 Sn3 Pd5 . 1_565 140.76(6)
Pd2 Sn3 Pd5 1_565 1_565 61.69(6)
Pd4 Sn3 Pd5 5_565 1_565 144.37(7)
Pd7 Sn3 Pd5 . 1_565 62.65(6)
Pd5 Sn3 Pd5 4 1_565 103.75(3)
Pd8 Sn3 Pd6 . 5_565 87.24(6)
Pd2 Sn3 Pd6 1_565 5_565 64.69(5)
Pd4 Sn3 Pd6 5_565 5_565 61.01(6)
Pd7 Sn3 Pd6 . 5_565 91.36(5)
Pd5 Sn3 Pd6 4 5_565 123.02(9)
Pd5 Sn3 Pd6 1_565 5_565 126.05(9)
Pd8 Sn3 Pd6 . 4 80.82(6)
Pd2 Sn3 Pd6 1_565 4 122.33(9)
Pd4 Sn3 Pd6 5_565 4 123.59(10)
Pd7 Sn3 Pd6 . 4 78.84(6)
Pd5 Sn3 Pd6 4 4 62.38(7)
Pd5 Sn3 Pd6 1_565 4 61.68(7)
Pd6 Sn3 Pd6 5_565 4 162.73(5)
Pd8 Sn3 Pd4 . . 56.50(5)
Pd2 Sn3 Pd4 1_565 . 94.42(7)
Pd4 Sn3 Pd4 5_565 . 95.55(4)
Pd7 Sn3 Pd4 . . 55.90(4)
Pd5 Sn3 Pd4 4 . 120.95(7)
Pd5 Sn3 Pd4 1_565 . 118.51(7)
Pd6 Sn3 Pd4 5_565 . 59.95(5)
Pd6 Sn3 Pd4 4 . 102.87(5)
Pd6 Sn4 Pd7 . 1_545 119.05(5)
Pd6 Sn4 Pd8 . 1_655 120.96(5)
Pd7 Sn4 Pd8 1_545 1_655 118.82(5)
Pd6 Sn4 Pd4 . 5_665 66.95(7)
Pd7 Sn4 Pd4 1_545 5_665 155.61(4)
Pd8 Sn4 Pd4 1_655 5_665 65.64(8)
Pd6 Sn4 Pd2 . . 65.30(6)
Pd7 Sn4 Pd2 1_545 . 66.04(5)
Pd8 Sn4 Pd2 1_655 . 155.06(4)
Pd4 Sn4 Pd2 5_665 . 99.92(6)
Pd6 Sn4 Pd7 . 5_665 92.76(6)
Pd7 Sn4 Pd7 1_545 5_665 96.47(4)
Pd8 Sn4 Pd7 1_655 5_665 91.64(5)
Pd4 Sn4 Pd7 5_665 5_665 59.15(4)
Pd2 Sn4 Pd7 . 5_665 63.47(5)
Pd6 Sn4 Pd1 . 1_655 156.15(5)
Pd7 Sn4 Pd1 1_545 1_655 65.95(6)
Pd8 Sn4 Pd1 1_655 1_655 64.49(7)
Pd4 Sn4 Pd1 5_665 1_655 99.16(4)
Pd2 Sn4 Pd1 . 1_655 100.19(5)
Pd7 Sn4 Pd1 5_665 1_655 63.42(6)
Pd6 Sn4 Pd5 . 4_655 63.17(8)
Pd7 Sn4 Pd5 1_545 4_655 144.54(4)
Pd8 Sn4 Pd5 1_655 4_655 63.56(8)
Pd4 Sn4 Pd5 5_665 4_655 59.85(4)
Pd2 Sn4 Pd5 . 4_655 128.46(9)
Pd7 Sn4 Pd5 5_665 4_655 119.00(5)
Pd1 Sn4 Pd5 1_655 4_655 128.04(10)
Pd6 Sn4 Pd3 . 1_655 146.14(3)
Pd7 Sn4 Pd3 1_545 1_655 61.52(9)
Pd8 Sn4 Pd3 1_655 1_655 62.67(9)
Pd4 Sn4 Pd3 5_665 1_655 128.30(12)
Pd2 Sn4 Pd3 . 1_655 127.55(9)
Pd7 Sn4 Pd3 5_665 1_655 121.10(6)
Pd1 Sn4 Pd3 1_655 1_655 57.70(4)
Pd5 Sn4 Pd3 4_655 1_655 96.58(4)
Pd6 Sn4 Pd5 . . 62.73(8)
Pd7 Sn4 Pd5 1_545 . 61.39(8)
Pd8 Sn4 Pd5 1_655 . 146.72(4)
Pd4 Sn4 Pd5 5_665 . 129.67(10)
Pd2 Sn4 Pd5 . . 58.18(3)
Pd7 Sn4 Pd5 5_665 . 121.64(6)
Pd1 Sn4 Pd5 1_655 . 127.34(9)
Pd5 Sn4 Pd5 4_655 . 96.82(3)
Pd3 Sn4 Pd5 1_655 . 95.86(4)
Pd6 Sn5 Pd1 . 1_665 148.90(6)
Pd6 Sn5 Pd4 . 5_665 67.13(9)
Pd1 Sn5 Pd4 1_665 5_665 108.52(4)
Pd6 Sn5 Pd7 . . 100.78(4)
Pd1 Sn5 Pd7 1_665 . 66.73(10)
Pd4 Sn5 Pd7 5_665 . 149.46(6)
Pd6 Sn5 Pd5 . 4_655 64.05(8)
Pd1 Sn5 Pd5 1_665 4_655 143.48(12)
Pd4 Sn5 Pd5 5_665 4_655 62.38(5)
Pd7 Sn5 Pd5 . 4_655 139.46(6)
Pd6 Sn5 Pd8 . 5_665 87.99(6)
Pd1 Sn5 Pd8 1_665 5_665 64.94(5)
Pd4 Sn5 Pd8 5_665 5_665 61.40(4)
Pd7 Sn5 Pd8 . 5_665 91.30(5)
Pd5 Sn5 Pd8 4_655 5_665 123.30(7)
Pd6 Sn5 Pd3 . 1_665 140.17(7)
Pd1 Sn5 Pd3 1_665 1_665 61.14(6)
Pd4 Sn5 Pd3 5_665 1_665 144.02(11)
Pd7 Sn5 Pd3 . 1_665 62.41(6)
Pd5 Sn5 Pd3 4_655 1_665 104.05(4)
Pd8 Sn5 Pd3 5_665 1_665 125.70(8)
Pd6 Sn5 Pd7 . 4 80.39(6)
Pd1 Sn5 Pd7 1_665 4 121.86(8)
Pd4 Sn5 Pd7 5_665 4 123.48(8)
Pd7 Sn5 Pd7 . 4 78.91(5)
Pd5 Sn5 Pd7 4_655 4 62.05(6)
Pd8 Sn5 Pd7 5_665 4 163.04(5)
Pd3 Sn5 Pd7 1_665 4 61.63(7)
Pd6 Sn5 Pd4 . . 56.77(6)
Pd1 Sn5 Pd4 1_665 . 94.62(5)
Pd4 Sn5 Pd4 5_665 . 95.82(4)
Pd7 Sn5 Pd4 . . 56.10(7)
Pd5 Sn5 Pd4 4_655 . 120.73(11)
Pd8 Sn5 Pd4 5_665 . 59.62(4)
Pd3 Sn5 Pd4 1_665 . 118.48(10)
Pd7 Sn5 Pd4 4 . 103.49(4)

loop_
_geom_bond_atom_site_label_1
_geom_bond_atom_site_label_2
_geom_bond_site_symmetry_2
_geom_bond_distance
Pd1 Sn5 1_445 2.7259(18)
Pd1 Sn5 5_565 2.7259(18)
Pd1 Sn2 5 2.741(4)
Pd1 Sn2 . 2.741(4)
Pd1 Pd3 . 2.81675(6)
Pd1 Pd3 3 2.81679(6)
Pd1 Sn4 5_455 2.875(3)
Pd1 Sn4 1_455 2.875(3)
Pd1 Pd8 . 2.9563(18)
Pd1 Pd8 5 2.9563(18)
Pd1 Pd7 5_565 3.015(4)
Pd1 Pd7 1_445 3.015(4)
Pd2 Sn3 1_545 2.7264(19)
Pd2 Sn3 5_665 2.7264(19)
Pd2 Sn2 5 2.738(2)
Pd2 Sn2 . 2.738(2)
Pd2 Pd5 . 2.8325(7)
Pd2 Pd5 5 2.8325(7)
Pd2 Sn4 5 2.8554(19)
Pd2 Sn4 . 2.8554(19)
Pd2 Pd6 . 2.9705(19)
Pd2 Pd6 5 2.9705(19)
Pd2 Pd7 1_545 3.006(2)
Pd2 Pd7 5_665 3.006(2)
Pd3 Sn2 . 2.738(3)
Pd3 Sn2 4 2.738(3)
Pd3 Sn5 4_445 2.811(3)
Pd3 Sn5 1_445 2.811(3)
Pd3 Pd1 2_554 2.81671(6)
Pd3 Pd7 4_445 2.884(4)
Pd3 Pd7 1_445 2.884(4)
Pd3 Pd8 4 2.932(4)
Pd3 Pd8 . 2.932(4)
Pd3 Sn4 1_455 2.9611(11)
Pd3 Sn4 4_545 2.9611(11)
Pd4 Sn3 5_665 2.732(4)
Pd4 Sn5 5_565 2.742(2)
Pd4 Pd9 . 2.7629(7)
Pd4 Pd7 . 2.805(3)
Pd4 Pd8 . 2.820(2)
Pd4 Pd6 . 2.821(3)
Pd4 Sn4 5_565 2.823(2)
Pd4 Pd5 3_665 2.8558(9)
Pd4 Pd8 5_665 2.973(2)
Pd4 Pd6 5_565 3.017(4)
Pd4 Sn5 . 3.1621(19)
Pd5 Sn2 . 2.740(3)
Pd5 Sn5 4_545 2.772(3)
Pd5 Sn3 4 2.781(4)
Pd5 Sn3 1_545 2.797(4)
Pd5 Pd4 2_654 2.8557(9)
Pd5 Pd7 1_545 2.882(3)
Pd5 Sn4 4_545 2.900(2)
Pd5 Pd6 4_545 2.910(4)
Pd5 Pd6 . 2.932(4)
Pd5 Pd8 4 2.933(3)
Pd5 Sn4 . 2.967(2)
Pd6 Sn4 . 2.6407(19)
Pd6 Sn2 . 2.707(2)
Pd6 Sn5 . 2.715(2)
Pd6 Pd9 . 2.7553(13)
Pd6 Sn3 5_665 2.8242(13)
Pd6 Sn3 4 2.8782(13)
Pd6 Pd5 4_655 2.910(4)
Pd6 Pd4 5_665 3.017(4)
Pd7 Sn4 1_565 2.6532(16)
Pd7 Sn3 . 2.746(3)
Pd7 Pd9 . 2.7515(19)
Pd7 Sn5 . 2.755(2)
Pd7 Sn5 4 2.8188(11)
Pd7 Sn4 5_565 2.8603(9)
Pd7 Pd5 1_565 2.882(3)
Pd7 Pd3 1_665 2.884(4)
Pd7 Pd2 1_565 3.006(2)
Pd7 Pd1 1_665 3.014(4)
Pd8 Sn4 1_455 2.6552(18)
Pd8 Sn3 . 2.708(3)
Pd8 Sn2 . 2.720(2)
Pd8 Sn5 5_565 2.7802(11)
Pd8 Pd9 . 2.7853(18)
Pd8 Sn2 4 2.8279(11)
Pd8 Pd5 4 2.933(3)
Pd8 Pd4 5_565 2.973(2)
Pd9 Pd7 4 2.7515(19)
Pd9 Pd6 4 2.7553(13)
Pd9 Pd4 4 2.7630(7)
Pd9 Pd8 4 2.7853(18)
Pd9 Sn2 . 3.2738(16)
Pd9 Sn2 4 3.2738(16)
Sn2 Pd8 4 2.8279(11)
Sn2 Sn2 5 3.2924(15)
Sn3 Pd2 1_565 2.7263(19)
Sn3 Pd4 5_565 2.732(4)
Sn3 Pd5 4 2.781(4)
Sn3 Pd5 1_565 2.797(4)
Sn3 Pd6 5_565 2.8242(13)
Sn3 Pd6 4 2.8783(13)
Sn4 Pd7 1_545 2.6531(16)
Sn4 Pd8 1_655 2.6552(18)
Sn4 Pd4 5_665 2.823(2)
Sn4 Pd7 5_665 2.8604(9)
Sn4 Pd1 1_655 2.875(3)
Sn4 Pd5 4_655 2.900(2)
Sn4 Pd3 1_655 2.9611(11)
Sn5 Pd1 1_665 2.7258(18)
Sn5 Pd4 5_665 2.742(2)
Sn5 Pd5 4_655 2.772(3)
Sn5 Pd8 5_665 2.7803(11)
Sn5 Pd3 1_665 2.811(3)
Sn5 Pd7 4 2.8188(11)

_cod_database_fobs_code 2240843
